data_2206398
loop_
_publ_author_name
'Jing  Xiong'
'Miao-Chang Liu'
'Ji-Xin  Yuan'

_publ_section_title
;
 1-(Carboxymethyl)uracil
;
_journal_coeditor_code CV6542
_journal_issue 8
_journal_name_full 'Acta Crystallographica Section E'
_journal_page_first o2665
_journal_page_last o2667
_journal_paper_doi 10.1107/S1600536805022774
_journal_volume 61
_journal_year 2005
_chemical_formula_iupac 'C6 H6 N2 O4'
_chemical_formula_moiety 'C6 H6 N2 O4'
_chemical_formula_sum 'C6 H6 N2 O4'
_chemical_formula_weight 170.13
_chemical_name_systematic
;
1-(Carboxymethyl)uracil
;
_space_group_IT_number 7
_symmetry_cell_setting monoclinic
_symmetry_space_group_name_Hall 'P -2yc'
_symmetry_space_group_name_H-M 'P 1 c 1'
_atom_sites_solution_hydrogens geom
_atom_sites_solution_primary direct
_atom_sites_solution_secondary difmap
_audit_creation_method SHELXL-97
_cell_angle_alpha 90.00
_cell_angle_beta 107.093(5)
_cell_angle_gamma 90.00
_cell_formula_units_Z 2
_cell_length_a 5.0999(8)
_cell_length_b 4.6273(8)
_cell_length_c 15.0106(19)
_cell_measurement_reflns_used 861
_cell_measurement_temperature 298(2)
_cell_measurement_theta_max 24.76
_cell_measurement_theta_min 2.84
_cell_volume 338.58(9)
_computing_cell_refinement 'SAINT (Bruker, 2002)'
_computing_data_collection 'SMART (Bruker, 2002)'
_computing_data_reduction SAINT
_computing_molecular_graphics 'SHELXTL (Bruker, 2002)'
_computing_publication_material SHELXL97
_computing_structure_refinement 'SHELXL97 (Sheldrick, 1997)'
_computing_structure_solution 'SHELXS97 (Sheldrick, 1997)'
_diffrn_ambient_temperature 298(2)
_diffrn_measured_fraction_theta_full 1.000
_diffrn_measured_fraction_theta_max 1.000
_diffrn_measurement_device_type 'Bruker APEX area-detector'
_diffrn_measurement_method '\f and \w'
_diffrn_radiation_monochromator graphite
_diffrn_radiation_source 'fine-focus sealed tube'
_diffrn_radiation_type MoK\a
_diffrn_radiation_wavelength 0.71073
_diffrn_reflns_av_R_equivalents 0.0349
_diffrn_reflns_av_sigmaI/netI 0.0274
_diffrn_reflns_limit_h_max 6
_diffrn_reflns_limit_h_min -6
_diffrn_reflns_limit_k_max 5
_diffrn_reflns_limit_k_min -5
_diffrn_reflns_limit_l_max 18
_diffrn_reflns_limit_l_min -17
_diffrn_reflns_number 3071
_diffrn_reflns_theta_full 25.24
_diffrn_reflns_theta_max 25.24
_diffrn_reflns_theta_min 2.84
_diffrn_standards_number 0
_exptl_absorpt_coefficient_mu 0.143
_exptl_absorpt_correction_T_max 0.9829
_exptl_absorpt_correction_T_min 0.9706
_exptl_absorpt_correction_type multi-scan
_exptl_absorpt_process_details '(SADABS; Bruker, 2002)'
_exptl_crystal_colour Colourless
_exptl_crystal_density_diffrn 1.669
_exptl_crystal_density_method 'not measured'
_exptl_crystal_description Rod
_exptl_crystal_F_000 176
_exptl_crystal_size_max 0.21
_exptl_crystal_size_mid 0.11
_exptl_crystal_size_min 0.10
_refine_diff_density_max 0.299
_refine_diff_density_min -0.312
_refine_ls_extinction_method none
_refine_ls_goodness_of_fit_ref 1.265
_refine_ls_hydrogen_treatment mixed
_refine_ls_matrix_type full
_refine_ls_number_parameters 75
_refine_ls_number_reflns 621
_refine_ls_number_restraints 4
_refine_ls_restrained_S_all 1.260
_refine_ls_R_factor_all 0.0675
_refine_ls_R_factor_gt 0.0659
_refine_ls_shift/su_max 0.000
_refine_ls_shift/su_mean 0.000
_refine_ls_structure_factor_coef Fsqd
_refine_ls_weighting_details 'calc w = 1/[\s^2^(Fo^2^)+(0.0727P)^2^+0.2892P] where P = (Fo^2^+2Fc^2^)/3'
_refine_ls_weighting_scheme calc
_refine_ls_wR_factor_gt 0.1472
_refine_ls_wR_factor_ref 0.1481
_reflns_number_gt 607
_reflns_number_total 621
_reflns_threshold_expression I>2\s(I)
_cod_data_source_file cv6542.cif
_cod_data_source_block I
_cod_depositor_comments
;
The following automatic conversions were performed:
'_symmetry_cell_setting' value 'Monoclinic' changed to 'monoclinic'
according to '/home/saulius/struct/CIF-dictionaries/cif_core.dic'
dictionary named 'cif_core.dic' version 2.4.1 from 2010-06-29.

Automatic conversion script
Id: cif_fix_enum 1527 2010-12-29 10:47:43Z saulius 

The following automatic conversions were performed:

'_symmetry_cell_setting' value 'Monoclinic' changed to 'monoclinic'
according to /home/saulius/struct/CIF-dictionaries/cif_core.dic
dictionary named 'cif_core.dic' version 2.4.1 from 2010-06-29.

Automatic conversion script
Id: cif_fix_values 1715 2011-07-08 13:25:40Z adriana 
;
_cod_original_sg_symbol_H-M 'P c'
_cod_database_code 2206398

loop_
_symmetry_equiv_pos_as_xyz
'x, y, z'
'x, -y, z+1/2'

loop_
_atom_site_label
_atom_site_fract_x
_atom_site_fract_y
_atom_site_fract_z
_atom_site_U_iso_or_equiv
_atom_site_adp_type
_atom_site_calc_flag
_atom_site_refinement_flags
_atom_site_occupancy
_atom_site_type_symbol
O1 0.9156(10) 0.3732(10) 0.5139(3) 0.0398(13) Uani d . 1 O
O2 0.4403(10) 0.9587(11) 0.2833(3) 0.0396(13) Uani d . 1 O
O3 0.9652(10) 0.5312(11) 0.7798(3) 0.0373(12) Uani d . 1 O
O4 0.9946(9) 0.8467(10) 0.6727(3) 0.0341(12) Uani d D 1 O
N1 0.5691(10) 0.6351(11) 0.5402(3) 0.0252(12) Uani d . 1 N
N2 0.6688(11) 0.6708(13) 0.3997(4) 0.0292(13) Uani d D 1 N
C1 0.7309(12) 0.5479(13) 0.4864(4) 0.0246(14) Uani d . 1 C
C2 0.4686(13) 0.8753(13) 0.3631(5) 0.0275(14) Uani d . 1 C
C3 0.3159(13) 0.9613(16) 0.4239(5) 0.0297(15) Uani d . 1 C
H3 0.1790 1.1003 0.4051 0.036 Uiso calc R 1 H
C4 0.3702(12) 0.8410(14) 0.5085(5) 0.0292(15) Uani d . 1 C
H4A 0.2685 0.8998 0.5476 0.035 Uiso calc R 1 H
C5 0.6290(14) 0.5115(14) 0.6334(4) 0.0306(15) Uani d . 1 C
H5A 0.6522 0.3044 0.6290 0.037 Uiso calc R 1 H
H5B 0.4720 0.5430 0.6562 0.037 Uiso calc R 1 H
C6 0.8787(12) 0.6316(13) 0.7031(4) 0.0231(13) Uani d . 1 C
H2 0.741(14) 0.593(14) 0.362(4) 0.028 Uiso d D 1 H
H4 1.139(9) 0.873(15) 0.715(4) 0.028 Uiso d D 1 H

loop_
_atom_site_aniso_label
_atom_site_aniso_U_11
_atom_site_aniso_U_22
_atom_site_aniso_U_33
_atom_site_aniso_U_12
_atom_site_aniso_U_13
_atom_site_aniso_U_23
O1 0.039(3) 0.037(3) 0.041(3) 0.013(2) 0.009(2) 0.007(2)
O2 0.043(3) 0.048(3) 0.030(2) 0.015(3) 0.014(2) 0.015(3)
O3 0.042(3) 0.041(3) 0.028(2) -0.009(2) 0.0091(19) 0.013(2)
O4 0.040(3) 0.032(2) 0.027(2) -0.015(2) 0.006(2) 0.003(2)
N1 0.026(3) 0.023(3) 0.027(3) -0.001(2) 0.008(2) -0.001(2)
N2 0.034(3) 0.036(3) 0.020(3) 0.008(3) 0.012(2) -0.003(2)
C1 0.019(3) 0.017(3) 0.031(3) 0.001(3) -0.002(2) -0.009(3)
C2 0.027(3) 0.021(3) 0.033(4) 0.001(3) 0.006(3) -0.002(3)
C3 0.026(3) 0.026(3) 0.038(4) 0.002(3) 0.011(3) 0.000(3)
C4 0.027(4) 0.029(3) 0.035(3) -0.010(3) 0.015(3) -0.008(3)
C5 0.039(4) 0.022(3) 0.032(3) -0.003(3) 0.012(3) 0.004(3)
C6 0.032(3) 0.017(3) 0.027(3) 0.003(3) 0.019(3) 0.007(3)

loop_
_atom_type_symbol
_atom_type_description
_atom_type_scat_dispersion_real
_atom_type_scat_dispersion_imag
_atom_type_scat_source
C C 0.0033 0.0000 'International Tables Vol C Tables 4.2.6.8 and 6.1.1.4'
H H 0.0000 0.0000 'International Tables Vol C Tables 4.2.6.8 and 6.1.1.4'
N N 0.0061 0.0000 'International Tables Vol C Tables 4.2.6.8 and 6.1.1.4'
O O 0.0106 0.0000 'International Tables Vol C Tables 4.2.6.8 and 6.1.1.4'

loop_
_geom_angle_atom_site_label_1
_geom_angle_atom_site_label_2
_geom_angle_atom_site_label_3
_geom_angle
C6 O4 H4 104(5)
C4 N1 C1 120.8(5)
C4 N1 C5 122.0(5)
C1 N1 C5 117.1(5)
C1 N2 C2 126.9(5)
C1 N2 H2 116(5)
C2 N2 H2 116(5)
O1 C1 N2 122.6(6)
O1 C1 N1 122.3(6)
N2 C1 N1 115.1(5)
O2 C2 N2 117.7(6)
O2 C2 C3 127.6(6)
N2 C2 C3 114.7(6)
C4 C3 C2 119.6(6)
C4 C3 H3 120.2
C2 C3 H3 120.2
C3 C4 N1 122.9(6)
C3 C4 H4A 118.6
N1 C4 H4A 118.6
N1 C5 C6 114.9(5)
N1 C5 H5A 108.6
C6 C5 H5A 108.6
N1 C5 H5B 108.6
C6 C5 H5B 108.6
H5A C5 H5B 107.5
O3 C6 O4 123.6(6)
O3 C6 C5 121.7(6)
O4 C6 C5 114.7(5)

loop_
_geom_bond_atom_site_label_1
_geom_bond_atom_site_label_2
_geom_bond_distance
_geom_bond_publ_flag
O1 C1 1.217(7) yes
O2 C2 1.227(8) yes
O3 C6 1.199(7) ?
O4 C6 1.306(7) ?
O4 H4 0.82(2) ?
N1 C4 1.371(8) yes
N1 C1 1.374(8) yes
N1 C5 1.459(8) ?
N2 C1 1.369(9) yes
N2 C2 1.382(8) yes
N2 H2 0.84(2) ?
C2 C3 1.419(10) yes
C3 C4 1.339(10) ?
C3 H3 0.9300 ?
C4 H4A 0.9300 ?
C5 C6 1.497(10) ?
C5 H5A 0.9700 ?
C5 H5B 0.9700 ?

loop_
_geom_hbond_atom_site_label_D
_geom_hbond_atom_site_label_H
_geom_hbond_atom_site_label_A
_geom_hbond_site_symmetry_A
_geom_hbond_distance_DH
_geom_hbond_distance_HA
_geom_hbond_distance_DA
_geom_hbond_angle_DHA
_geom_hbond_publ_flag
O4 H4 O2 2_675 0.82(2) 1.76(3) 2.553(7) 160(7) yes
N2 H2 O3 2_564 0.84(2) 2.00(3) 2.828(7) 169(7) yes

loop_
_geom_torsion_atom_site_label_1
_geom_torsion_atom_site_label_2
_geom_torsion_atom_site_label_3
_geom_torsion_atom_site_label_4
_geom_torsion
C2 N2 C1 O1 -178.3(6)
C2 N2 C1 N1 1.9(9)
C4 N1 C1 O1 177.3(6)
C5 N1 C1 O1 0.7(9)
C4 N1 C1 N2 -2.9(8)
C5 N1 C1 N2 -179.5(5)
C1 N2 C2 O2 -179.2(7)
C1 N2 C2 C3 0.0(9)
O2 C2 C3 C4 178.1(7)
N2 C2 C3 C4 -1.0(9)
C2 C3 C4 N1 -0.1(10)
C1 N1 C4 C3 2.1(9)
C5 N1 C4 C3 178.6(6)
C4 N1 C5 C6 -101.4(7)
C1 N1 C5 C6 75.2(7)
N1 C5 C6 O3 -173.2(5)
N1 C5 C6 O4 5.4(8)

loop_
_cod_related_entry_id
_cod_related_entry_database
_cod_related_entry_code
1 ChemSpider 224243
